data_7721155
loop_
_publ_author_name
'Edirisinghe, Chirantha'
'Jana, Subhendu'
'Gabilondo, Eric'
'Halasyamani, P. Shiv'
'Maggard, Paul'

_publ_section_title
;
 Synthesis of Filled \b-Mn-Type Ternary Tellurides Using a Boron-Tellurium
 Reaction Mixture
;
_journal_name_full 'Dalton Transactions'
_journal_paper_doi 10.1039/D6DT00913A
_journal_year 2026
_chemical_formula_moiety 'Ga3 Na Te5'
_chemical_formula_sum 'Ga3 Na Te5'
_chemical_formula_weight 870.15
_space_group_crystal_system trigonal
_space_group_IT_number 155
_space_group_name_Hall 'R 3 2"'
_space_group_name_H-M_alt 'R 3 2 :H'
_audit_creation_date 2026-02-03
_audit_creation_method
;
Olex2 1.5
(compiled 2025.07.13 svn.rb7424aed for OlexSys, GUI svn.r7314)
;
_audit_update_record
;
2026-06-02 deposited with the CCDC.	2026-06-23 downloaded from the CCDC.
;
_cell_angle_alpha 90
_cell_angle_beta 90
_cell_angle_gamma 120
_cell_formula_units_Z 12
_cell_length_a 14.6051(5)
_cell_length_b 14.6051(5)
_cell_length_c 17.7702(5)
_cell_measurement_reflns_used 3800
_cell_measurement_temperature 300(2)
_cell_measurement_theta_max 32.2440
_cell_measurement_theta_min 2.8020
_cell_volume 3282.71(18)
_computing_cell_refinement 'CrysAlisPro 1.171.44.122a (Rigaku OD, 2025)'
_computing_data_collection 'CrysAlisPro 1.171.44.122a (Rigaku OD, 2025)'
_computing_data_reduction 'CrysAlisPro 1.171.44.122a (Rigaku OD, 2025)'
_computing_molecular_graphics 'Olex2 1.5 (Dolomanov et al., 2009)'
_computing_publication_material 'Olex2 1.5 (Dolomanov et al., 2009)'
_computing_structure_refinement 'SHELXL 2019/3 (Sheldrick, 2015)'
_computing_structure_solution 'SHELXT 2018/2 (Sheldrick, 2018)'
_diffrn_ambient_environment air
_diffrn_ambient_temperature 300(2)
_diffrn_detector 'Hybrid Pixel Array Detector'
_diffrn_detector_area_resol_mean 10.0000
_diffrn_detector_type 'HyPix-Arc 100'
_diffrn_measured_fraction_theta_full 0.993
_diffrn_measured_fraction_theta_max 0.841
_diffrn_measurement_details
;
List of Runs (angles in degrees, time in seconds):

  # Type    Start    End  Width  t~exp~   \w     \q     \k     \f   Frames
#--------------------------------------------------------------------------
  1  \w    -51.00 -26.00   0.50    2.00    --    6.07 -19.00-120.00   50
  2  \w    -29.00  20.00   0.50    2.00    --   -5.13  78.00  -3.00   98
  3  \w    -33.00  13.00   0.50    2.00    --   -5.13  84.00 104.00   92
;
_diffrn_measurement_device 'four-circle diffractometer'
_diffrn_measurement_device_type 'XtaLAB Synergy, Dualflex, HyPix-Arc 100'
_diffrn_measurement_method '\w scans'
_diffrn_orient_matrix_type 'CrysAlisPro convention (1999,Acta A55,543-557)'
_diffrn_orient_matrix_UB_11 0.0382965333
_diffrn_orient_matrix_UB_12 -0.0114030333
_diffrn_orient_matrix_UB_13 -0.0148641333
_diffrn_orient_matrix_UB_21 -0.0409308333
_diffrn_orient_matrix_UB_22 -0.0502270667
_diffrn_orient_matrix_UB_23 -0.0120763667
_diffrn_orient_matrix_UB_31 -0.0021332333
_diffrn_orient_matrix_UB_32 0.0221480333
_diffrn_orient_matrix_UB_33 -0.0350130667
_diffrn_radiation_monochromator mirror
_diffrn_radiation_probe x-ray
_diffrn_radiation_type 'Mo K\a'
_diffrn_radiation_wavelength 0.71073
_diffrn_reflns_av_R_equivalents 0.0368
_diffrn_reflns_av_unetI/netI 0.0445
_diffrn_reflns_Laue_measured_fraction_full 0.993
_diffrn_reflns_Laue_measured_fraction_max 0.841
_diffrn_reflns_limit_h_max 20
_diffrn_reflns_limit_h_min -21
_diffrn_reflns_limit_k_max 21
_diffrn_reflns_limit_k_min -13
_diffrn_reflns_limit_l_max 22
_diffrn_reflns_limit_l_min -26
_diffrn_reflns_number 5399
_diffrn_reflns_point_group_measured_fraction_full 0.911
_diffrn_reflns_point_group_measured_fraction_max 0.746
_diffrn_reflns_theta_full 25.242
_diffrn_reflns_theta_max 31.953
_diffrn_reflns_theta_min 2.802
_diffrn_source 'micro-focus sealed X-ray tube'
_diffrn_source_type 'PhotonJet (Mo) X-ray Source'
_exptl_absorpt_coefficient_mu 20.367
_exptl_absorpt_correction_T_max 1.00000
_exptl_absorpt_correction_T_min 0.74204
_exptl_absorpt_correction_type multi-scan
_exptl_absorpt_process_details
;
CrysAlisPro 1.171.44.122a (Rigaku Oxford Diffraction, 2025)
Empirical absorption correction using spherical harmonics,
implemented in SCALE3 ABSPACK scaling algorithm.
;
_exptl_crystal_colour black
_exptl_crystal_density_diffrn 5.282
_exptl_crystal_description plate
_exptl_crystal_F_000 4368
_exptl_crystal_size_max 0.06
_exptl_crystal_size_mid 0.04
_exptl_crystal_size_min 0.03
_refine_diff_density_max 0.928
_refine_diff_density_min -0.974
_refine_diff_density_rms 0.233
_refine_ls_abs_structure_details
;
 Flack x determined using 634 quotients [(I+)-(I-)]/[(I+)+(I-)]
 (Parsons, Flack and Wagner, Acta Cryst. B69 (2013) 249-259).
;
_refine_ls_abs_structure_Flack 0.04(3)
_refine_ls_extinction_coef 0.000029(6)
_refine_ls_extinction_expression Fc^*^=kFc[1+0.001xFc^2^\l^3^/sin(2\q)]^-1/4^
_refine_ls_extinction_method 'SHELXL-2019/2 (Sheldrick 2019)'
_refine_ls_goodness_of_fit_ref 0.997
_refine_ls_hydrogen_treatment undef
_refine_ls_matrix_type full
_refine_ls_number_parameters 58
_refine_ls_number_reflns 1902
_refine_ls_number_restraints 0
_refine_ls_restrained_S_all 0.997
_refine_ls_R_factor_all 0.0285
_refine_ls_R_factor_gt 0.0251
_refine_ls_shift/su_max 0.001
_refine_ls_shift/su_mean 0.000
_refine_ls_structure_factor_coef Fsqd
_refine_ls_weighting_details 'w=1/[\s^2^(Fo^2^)+(0.0019P)^2^] where P=(Fo^2^+2Fc^2^)/3'
_refine_ls_weighting_scheme calc
_refine_ls_wR_factor_gt 0.0393
_refine_ls_wR_factor_ref 0.0404
_reflns_Friedel_coverage 0.610
_reflns_Friedel_fraction_full 0.805
_reflns_Friedel_fraction_max 0.629
_reflns_number_gt 1773
_reflns_number_total 1902
_reflns_threshold_expression 'I > 2\s(I)'
_publcif_datablock.id {6e1fbee6-e9b5-4a13-83c7-12b19e024ce5}

_cod_data_source_file d6dt00913a2.cif
_cod_data_source_block naga3te5
_cod_original_cell_volume 3282.7(2)
_cod_original_sg_symbol_H-M 'R 3 2'
_cod_database_code 7721155
_shelx_shelxl_version_number 2019/3
_chemical_oxdiff_formula NaGa3Te5
_shelx_space_group_comment
;
The symmetry employed for this shelxl refinement is uniquely defined
by the following loop, which should always be used as a source of
symmetry information in preference to the above space-group names.
They are only intended as comments.
;
_exptl_absorpt_special_details multi-scan
_diffrn_oxdiff_digest_od_ed
;

;
_diffrn_oxdiff_measurement_exp_name CE44G_a_BCM_oct23.par
_olex2_refinement_description
;
;
_olex2_submission_special_instructions 'No special instructions were received'
_oxdiff_exptl_absorpt_empirical_details
;
Empirical correction (ABSPACK) includes:
- Absorption correction using spherical harmonics
- Frame scaling
;
_oxdiff_exptl_absorpt_empirical_full_max 1.243
_oxdiff_exptl_absorpt_empirical_full_min 0.843
_publcif_funding_html
;
;

loop_
_space_group_symop_operation_xyz
'x, y, z'
'-y, x-y, z'
'-x+y, -x, z'
'y, x, -z'
'x-y, -y, -z'
'-x, -x+y, -z'
'x+2/3, y+1/3, z+1/3'
'-y+2/3, x-y+1/3, z+1/3'
'-x+y+2/3, -x+1/3, z+1/3'
'y+2/3, x+1/3, -z+1/3'
'x-y+2/3, -y+1/3, -z+1/3'
'-x+2/3, -x+y+1/3, -z+1/3'
'x+1/3, y+2/3, z+2/3'
'-y+1/3, x-y+2/3, z+2/3'
'-x+y+1/3, -x+2/3, z+2/3'
'y+1/3, x+2/3, -z+2/3'
'x-y+1/3, -y+2/3, -z+2/3'
'-x+1/3, -x+y+2/3, -z+2/3'

loop_
_atom_site_label
_atom_site_type_symbol
_atom_site_fract_x
_atom_site_fract_y
_atom_site_fract_z
_atom_site_U_iso_or_equiv
_atom_site_adp_type
_atom_site_occupancy
_atom_site_site_symmetry_order
_atom_site_calc_flag
_atom_site_refinement_flags_posn
_atom_site_refinement_flags_adp
_atom_site_refinement_flags_occupancy
_atom_site_disorder_assembly
_atom_site_disorder_group
Na1 Na 0.7432(4) 0.7432(4) 0.500000 0.0327(14) Uani 1 2 d S T P . .
Na2 Na 0.666667 0.333333 0.333333 0.027(2) Uani 1 6 d S T P . .
Ga1 Ga 0.47720(7) 0.25799(8) 0.59659(5) 0.0140(2) Uani 1 1 d . . . . .
Ga2 Ga 0.33867(8) 0.25717(8) 0.41489(4) 0.0141(2) Uani 1 1 d . . . . .
Te1 Te 0.47704(5) 0.20515(5) 0.45580(3) 0.01529(14) Uani 1 1 d . . . . .
Te2 Te 0.46675(4) 0.43296(4) 0.60408(3) 0.01305(13) Uani 1 1 d . . . . .
Te3 Te 0.17241(6) 0.17241(6) 0.500000 0.01515(18) Uani 1 2 d S T P . .
Te4 Te 0.666667 0.75500(6) 0.333333 0.01545(18) Uani 1 2 d S T P . .
Te5 Te 0.666667 0.333333 0.66209(4) 0.0119(2) Uani 1 3 d S T P . .

loop_
_atom_site_aniso_label
_atom_site_aniso_U_11
_atom_site_aniso_U_22
_atom_site_aniso_U_33
_atom_site_aniso_U_23
_atom_site_aniso_U_13
_atom_site_aniso_U_12
Na1 0.041(3) 0.041(3) 0.030(3) 0.0007(12) -0.0007(12) 0.031(3)
Na2 0.029(4) 0.029(4) 0.022(4) 0.000 0.000 0.0144(18)
Ga1 0.0135(5) 0.0145(5) 0.0143(4) -0.0005(3) -0.0007(3) 0.0071(4)
Ga2 0.0154(5) 0.0146(5) 0.0125(4) 0.0011(3) 0.0001(3) 0.0077(4)
Te1 0.0162(3) 0.0193(3) 0.0133(2) -0.0005(2) 0.0006(2) 0.0111(3)
Te2 0.0134(3) 0.0132(3) 0.0124(2) 0.0004(2) 0.00071(19) 0.0066(3)
Te3 0.0140(3) 0.0140(3) 0.0156(3) -0.00112(15) 0.00112(15) 0.0055(4)
Te4 0.0152(4) 0.0151(3) 0.0161(3) 0.00172(15) 0.0034(3) 0.0076(2)
Te5 0.0117(3) 0.0117(3) 0.0124(4) 0.000 0.000 0.00584(16)

loop_
_atom_type_symbol
_atom_type_description
_atom_type_scat_dispersion_real
_atom_type_scat_dispersion_imag
_atom_type_scat_source
Ga Ga 0.2307 1.6083 'International Tables Vol C Tables 4.2.6.8 and 6.1.1.4'
Na Na 0.0362 0.0249 'International Tables Vol C Tables 4.2.6.8 and 6.1.1.4'
Te Te -0.5308 1.6751 'International Tables Vol C Tables 4.2.6.8 and 6.1.1.4'

loop_
_geom_angle_atom_site_label_1
_geom_angle_atom_site_label_2
_geom_angle_atom_site_label_3
_geom_angle
_geom_angle_site_symmetry_1
_geom_angle_site_symmetry_3
_geom_angle_publ_flag
Te1 Na1 Te1 115.3(2) 3_665 6_666 ?
Te1 Na1 Te3 82.56(3) 6_666 2_665 ?
Te1 Na1 Te3 159.27(14) 3_665 2_665 ?
Te1 Na1 Te3 82.56(3) 3_665 3_665 ?
Te1 Na1 Te3 159.27(14) 6_666 3_665 ?
Te3 Na1 Te3 82.38(15) 3_665 2_665 ?
Te4 Na1 Te1 88.66(8) . 3_665 ?
Te4 Na1 Te1 88.66(8) 9_565 6_666 ?
Te4 Na1 Te1 82.26(7) 9_565 3_665 ?
Te4 Na1 Te1 82.25(7) . 6_666 ?
Te4 Na1 Te3 83.18(6) . 2_665 ?
Te4 Na1 Te3 83.18(6) 9_565 3_665 ?
Te4 Na1 Te3 109.94(10) 9_565 2_665 ?
Te4 Na1 Te3 109.94(10) . 3_665 ?
Te4 Na1 Te4 163.0(2) . 9_565 ?
Te1 Na2 Te1 80.660(14) 17 16_545 ?
Te1 Na2 Te1 80.659(14) 2_655 . ?
Te1 Na2 Te1 80.660(15) 17 18_655 ?
Te1 Na2 Te1 80.660(15) 3_665 . ?
Te1 Na2 Te1 162.88(2) 3_665 16_545 ?
Te1 Na2 Te1 111.91(2) 2_655 16_545 ?
Te1 Na2 Te1 111.92(2) 3_665 18_655 ?
Te1 Na2 Te1 89.752(19) . 16_545 ?
Te1 Na2 Te1 80.659(14) 16_545 18_655 ?
Te1 Na2 Te1 89.750(19) 2_655 18_655 ?
Te1 Na2 Te1 162.88(2) 17 2_655 ?
Te1 Na2 Te1 162.88(2) . 18_655 ?
Te1 Na2 Te1 80.660(14) 2_655 3_665 ?
Te1 Na2 Te1 111.92(2) 17 . ?
Te1 Na2 Te1 89.752(19) 17 3_665 ?
Te1 Ga1 Te2 109.99(4) . . ?
Te1 Ga1 Te4 107.02(4) . 7_445 ?
Te1 Ga1 Te5 112.63(4) . . ?
Te2 Ga1 Te5 97.37(3) . . ?
Te4 Ga1 Te2 118.90(4) 7_445 . ?
Te4 Ga1 Te5 110.87(3) 7_445 . ?
Te1 Ga2 Te2 104.69(4) . 15_554 ?
Te1 Ga2 Te2 109.85(4) . 4_556 ?
Te2 Ga2 Te2 98.32(3) 15_554 4_556 ?
Te3 Ga2 Te1 112.20(3) . . ?
Te3 Ga2 Te2 116.32(4) . 4_556 ?
Te3 Ga2 Te2 114.10(4) . 15_554 ?
Na1 Te1 Na2 149.60(3) 2_655 . ?
Ga1 Te1 Na1 83.92(3) . 2_655 ?
Ga1 Te1 Na2 126.20(3) . . ?
Ga2 Te1 Na1 77.18(10) . 2_655 ?
Ga2 Te1 Na2 101.91(3) . . ?
Ga2 Te1 Ga1 93.87(3) . . ?
Ga1 Te2 Ga2 95.76(4) . 4_556 ?
Ga1 Te2 Ga2 96.86(3) . 8 ?
Ga2 Te2 Ga2 81.30(3) 8 4_556 ?
Na1 Te3 Na1 157.62(15) 2_655 3_565 ?
Ga2 Te3 Na1 121.85(6) . 3_565 ?
Ga2 Te3 Na1 75.34(6) . 2_655 ?
Ga2 Te3 Na1 121.85(6) 4_556 2_655 ?
Ga2 Te3 Na1 75.34(6) 4_556 3_565 ?
Ga2 Te3 Ga2 89.91(5) . 4_556 ?
Na1 Te4 Na1 153.58(13) . 14_654 ?
Ga1 Te4 Na1 83.97(4) 13_554 14_654 ?
Ga1 Te4 Na1 110.69(12) 13_554 . ?
Ga1 Te4 Na1 110.69(12) 6_666 14_654 ?
Ga1 Te4 Na1 83.97(4) 6_666 . ?
Ga1 Te4 Ga1 114.18(5) 6_666 13_554 ?
Ga1 Te5 Ga1 102.52(3) . 3_665 ?
Ga1 Te5 Ga1 102.52(3) 2_655 3_665 ?
Ga1 Te5 Ga1 102.52(3) . 2_655 ?

loop_
_geom_bond_atom_site_label_1
_geom_bond_atom_site_label_2
_geom_bond_distance
_geom_bond_site_symmetry_2
_geom_bond_publ_flag
Na1 Te1 3.210(3) 3_665 ?
Na1 Te1 3.210(3) 6_666 ?
Na1 Te3 3.311(5) 3_665 ?
Na1 Te3 3.311(5) 2_665 ?
Na1 Te4 3.2005(10) . ?
Na1 Te4 3.2006(10) 9_565 ?
Na2 Te1 3.2750(6) 3_665 ?
Na2 Te1 3.2751(6) 18_655 ?
Na2 Te1 3.2751(6) 16_545 ?
Na2 Te1 3.2750(6) 17 ?
Na2 Te1 3.2750(6) 2_655 ?
Na2 Te1 3.2750(6) . ?
Ga1 Te1 2.6179(10) . ?
Ga1 Te2 2.6385(11) . ?
Ga1 Te4 2.6266(10) 7_445 ?
Ga1 Te5 2.6792(10) . ?
Ga2 Te1 2.5934(11) . ?
Ga2 Te2 2.6766(11) 4_556 ?
Ga2 Te2 2.6661(9) 15_554 ?
Ga2 Te3 2.5905(11) . ?
